data_7709112
loop_
_publ_author_name
'Shao, Dong'
'Moorthy, Shruti'
'Yang, Xiaodong'
'Yang, Jiong'
'Shi, Le'
'Singh, Saurabh Kumar'
'Tian, Zhengfang'

_publ_section_title
;
 Tuning the structure and magnetic properties via distinct pyridine
 derivatives in cobalt(ii) coordination polymers
;
_journal_name_full 'Dalton Transactions'
_journal_paper_doi 10.1039/D1DT03489H
_journal_year 2022
_chemical_formula_moiety 'C28 H16 Cl4 Co N4 O2'
_chemical_formula_sum 'C28 H16 Cl4 Co N4 O2'
_chemical_formula_weight 641.18
_space_group_crystal_system monoclinic
_space_group_IT_number 15
_space_group_name_Hall '-C 2yc'
_space_group_name_H-M_alt 'C 1 2/c 1'
_atom_sites_solution_hydrogens geom
_audit_creation_date 2021-05-08
_audit_creation_method
;
Olex2 1.3
(compiled 2020.11.12 svn.r5f609507 for OlexSys, GUI svn.r6272)
;
_audit_update_record
;
2021-05-23 deposited with the CCDC.	2021-12-03 downloaded from the CCDC.
;
_cell_angle_alpha 90
_cell_angle_beta 96.065(2)
_cell_angle_gamma 90
_cell_formula_units_Z 4
_cell_length_a 9.5667(6)
_cell_length_b 18.9885(12)
_cell_length_c 14.5915(9)
_cell_measurement_reflns_used 7719
_cell_measurement_temperature 153(2)
_cell_measurement_theta_max 34.39
_cell_measurement_theta_min 2.39
_cell_volume 2635.8(3)
_computing_cell_refinement 'SAINT v8.34A (Bruker, 2013)'
_computing_data_reduction 'SAINT v8.34A (Bruker, 2013)'
_computing_molecular_graphics 'Olex2 1.3 (Dolomanov et al., 2009)'
_computing_publication_material 'Olex2 1.3 (Dolomanov et al., 2009)'
_computing_structure_refinement 'XL  (Sheldrick, 2008)'
_computing_structure_solution 'SHELXT 2014/4 (Sheldrick, 2014)'
_diffrn_ambient_temperature 153.15
_diffrn_measured_fraction_theta_full 0.965
_diffrn_measured_fraction_theta_max 0.978
_diffrn_measurement_device_type 'Bruker APEX-II CCD'
_diffrn_measurement_method '\f and \w scans'
_diffrn_radiation_type MoK\a
_diffrn_radiation_wavelength 0.71073
_diffrn_reflns_av_R_equivalents 0.0396
_diffrn_reflns_av_unetI/netI 0.0397
_diffrn_reflns_Laue_measured_fraction_full 0.965
_diffrn_reflns_Laue_measured_fraction_max 0.978
_diffrn_reflns_limit_h_max 14
_diffrn_reflns_limit_h_min -14
_diffrn_reflns_limit_k_max 17
_diffrn_reflns_limit_k_min -28
_diffrn_reflns_limit_l_max 21
_diffrn_reflns_limit_l_min -22
_diffrn_reflns_number 15448
_diffrn_reflns_point_group_measured_fraction_full 0.965
_diffrn_reflns_point_group_measured_fraction_max 0.978
_diffrn_reflns_theta_full 25.242
_diffrn_reflns_theta_max 32.573
_diffrn_reflns_theta_min 2.564
_diffrn_source_current 40.0
_diffrn_source_power 2.0
_diffrn_source_voltage 50.0
_diffrn_standards_number 0
_exptl_absorpt_coefficient_mu 1.092
_exptl_absorpt_correction_T_max 0.937
_exptl_absorpt_correction_T_min 0.663
_exptl_absorpt_correction_type multi-scan
_exptl_absorpt_process_details SADABS
_exptl_crystal_colour orange
_exptl_crystal_density_diffrn 1.616
_exptl_crystal_description block
_exptl_crystal_F_000 1292
_exptl_crystal_size_max 0.41
_exptl_crystal_size_mid 0.25
_exptl_crystal_size_min 0.06
_refine_diff_density_max 0.660
_refine_diff_density_min -0.418
_refine_diff_density_rms 0.089
_refine_ls_extinction_method none
_refine_ls_goodness_of_fit_ref 1.019
_refine_ls_hydrogen_treatment constr
_refine_ls_matrix_type full
_refine_ls_number_parameters 178
_refine_ls_number_reflns 4687
_refine_ls_number_restraints 0
_refine_ls_restrained_S_all 1.019
_refine_ls_R_factor_all 0.0560
_refine_ls_R_factor_gt 0.0403
_refine_ls_shift/su_max 0.000
_refine_ls_shift/su_mean 0.000
_refine_ls_structure_factor_coef Fsqd
_refine_ls_weighting_details 'w=1/[\s^2^(Fo^2^)+(0.0705P)^2^+2.9299P] where P=(Fo^2^+2Fc^2^)/3'
_refine_ls_weighting_scheme calc
_refine_ls_wR_factor_gt 0.1125
_refine_ls_wR_factor_ref 0.1258
_reflns_Friedel_coverage 0.000
_reflns_number_gt 3710
_reflns_number_total 4687
_reflns_threshold_expression 'I > 2\s(I)'
_cod_data_source_file d1dt03489h2.cif
_cod_data_source_block 1
_cod_depositor_comments
;
The following automatic conversions were performed:

data item '_exptl_absorpt_correction_type' value 'Multi-scan' was
changed to 'multi-scan' in accordance with the
/home/data/users/saulius/crontab/automatic-downloads/rss-feeds/RSC/lib/dictionaries/cif_core.dic
dictionary named 'cif_core.dic' version 2.4.2 last updated on
2011-04-26.

Automatic conversion script
Id: cif_fix_values 7556 2019-12-06 15:28:31Z antanas 
;
_cod_database_code 7709112
_shelx_shelxl_version_number 2017/1
_shelx_space_group_comment
;
The symmetry employed for this shelxl refinement is uniquely defined
by the following loop, which should always be used as a source of
symmetry information in preference to the above space-group names.
They are only intended as comments.
;
_shelx_estimated_absorpt_t_max 0.937
_shelx_estimated_absorpt_t_min 0.663
_olex2_refinement_description
;
1. Fixed Uiso
 At 1.2 times of:
  All C(H) groups
2.a Aromatic/amide H refined with riding coordinates:
 C5(H5), C7(H7), C8(H8), C9(H9), C10(H10), C11(H11), C13(H13), C14(H14)
;
_olex2_submission_special_instructions 'No special instructions were received'

loop_
_space_group_symop_operation_xyz
'x, y, z'
'-x, y, -z+1/2'
'x+1/2, y+1/2, z'
'-x+1/2, y+1/2, -z+1/2'
'-x, -y, -z'
'x, -y, z-1/2'
'-x+1/2, -y+1/2, -z'
'x+1/2, -y+1/2, z-1/2'

loop_
_atom_site_label
_atom_site_type_symbol
_atom_site_fract_x
_atom_site_fract_y
_atom_site_fract_z
_atom_site_U_iso_or_equiv
_atom_site_adp_type
_atom_site_occupancy
_atom_site_site_symmetry_order
_atom_site_calc_flag
_atom_site_refinement_flags_posn
_atom_site_refinement_flags_adp
_atom_site_refinement_flags_occupancy
_atom_site_disorder_assembly
_atom_site_disorder_group
Co1 Co 0.500000 0.500000 0.500000 0.01478(9) Uani 1 2 d S . P . .
Cl1 Cl 0.30887(7) 0.30337(3) 0.68449(4) 0.03952(16) Uani 1 1 d . . . . .
O1 O 0.41436(13) 0.42282(6) 0.57546(8) 0.0178(2) Uani 1 1 d . . . . .
N1 N 0.56457(16) 0.40989(8) 0.43129(10) 0.0197(3) Uani 1 1 d . . . . .
C1 C 0.44483(17) 0.35971(8) 0.54952(11) 0.0167(3) Uani 1 1 d . . . . .
Cl2 Cl 0.55818(7) 0.13890(2) 0.45102(4) 0.04144(16) Uani 1 1 d . . . . .
N2 N 0.69184(15) 0.49636(7) 0.59375(10) 0.0171(3) Uani 1 1 d . . . . .
C2 C 0.52541(17) 0.34948(8) 0.47262(11) 0.0175(3) Uani 1 1 d . . . . .
C3 C 0.5624(2) 0.28234(9) 0.44056(12) 0.0238(3) Uani 1 1 d . . . . .
C4 C 0.5173(2) 0.22280(9) 0.48723(13) 0.0273(4) Uani 1 1 d . . . . .
C5 C 0.4398(2) 0.23063(9) 0.56051(14) 0.0286(4) Uani 1 1 d . . . . .
H5 H 0.409554 0.190052 0.590977 0.034 Uiso 1 1 calc R U . . .
C6 C 0.4047(2) 0.29789(9) 0.59113(13) 0.0235(3) Uani 1 1 d . . . . .
C7 C 0.6414(2) 0.27954(11) 0.36418(14) 0.0336(5) Uani 1 1 d . . . . .
H7 H 0.668083 0.235425 0.340722 0.040 Uiso 1 1 calc R U . . .
C8 C 0.6792(3) 0.34107(12) 0.32414(15) 0.0377(5) Uani 1 1 d . . . . .
H8 H 0.732501 0.339986 0.272809 0.045 Uiso 1 1 calc R U . . .
C9 C 0.6384(2) 0.40546(11) 0.35969(13) 0.0290(4) Uani 1 1 d . . . . .
H9 H 0.664746 0.447742 0.331264 0.035 Uiso 1 1 calc R U . . .
C10 C 0.81119(19) 0.52589(9) 0.57132(12) 0.0209(3) Uani 1 1 d . . . . .
H10 H 0.810906 0.547528 0.512604 0.025 Uiso 1 1 calc R U . . .
C11 C 0.93495(18) 0.52613(9) 0.63032(12) 0.0205(3) Uani 1 1 d . . . . .
H11 H 1.017916 0.546707 0.611658 0.025 Uiso 1 1 calc R U . . .
C12 C 0.93569(18) 0.49575(8) 0.71729(11) 0.0164(3) Uani 1 1 d . . . . .
C13 C 0.81206(18) 0.46512(9) 0.74053(11) 0.0191(3) Uani 1 1 d . . . . .
H13 H 0.808742 0.443925 0.799231 0.023 Uiso 1 1 calc R U . . .
C14 C 0.69394(18) 0.46598(9) 0.67688(11) 0.0195(3) Uani 1 1 d . . . . .
H14 H 0.610591 0.444052 0.692821 0.023 Uiso 1 1 calc R U . . .

loop_
_atom_site_aniso_label
_atom_site_aniso_U_11
_atom_site_aniso_U_22
_atom_site_aniso_U_33
_atom_site_aniso_U_23
_atom_site_aniso_U_13
_atom_site_aniso_U_12
Co1 0.01746(15) 0.01116(14) 0.01563(15) 0.00080(9) 0.00133(10) -0.00009(10)
Cl1 0.0623(4) 0.0227(2) 0.0401(3) 0.00435(18) 0.0358(3) 0.0021(2)
O1 0.0214(6) 0.0136(5) 0.0187(5) -0.0004(4) 0.0042(4) 0.0005(4)
N1 0.0252(7) 0.0160(6) 0.0185(6) 0.0018(5) 0.0057(5) 0.0001(5)
C1 0.0193(7) 0.0147(7) 0.0164(7) 0.0003(5) 0.0039(5) 0.0015(5)
Cl2 0.0685(4) 0.0135(2) 0.0474(3) -0.00246(17) 0.0303(3) 0.0051(2)
N2 0.0165(6) 0.0166(6) 0.0178(6) -0.0002(4) 0.0008(5) 0.0005(5)
C2 0.0208(7) 0.0141(6) 0.0184(7) 0.0002(5) 0.0050(6) 0.0003(5)
C3 0.0330(10) 0.0167(7) 0.0234(8) -0.0015(6) 0.0111(7) 0.0023(6)
C4 0.0405(11) 0.0140(7) 0.0299(9) -0.0005(6) 0.0153(8) 0.0030(7)
C5 0.0433(11) 0.0140(7) 0.0314(9) 0.0027(6) 0.0180(8) 0.0002(7)
C6 0.0324(9) 0.0156(7) 0.0248(8) 0.0015(6) 0.0133(7) 0.0000(6)
C7 0.0483(13) 0.0239(9) 0.0326(10) -0.0046(7) 0.0229(9) 0.0038(8)
C8 0.0556(14) 0.0280(10) 0.0344(11) -0.0005(8) 0.0280(10) 0.0014(9)
C9 0.0397(11) 0.0232(8) 0.0271(9) 0.0018(7) 0.0177(8) -0.0009(7)
C10 0.0226(8) 0.0206(7) 0.0196(7) 0.0047(6) 0.0017(6) -0.0010(6)
C11 0.0195(7) 0.0216(7) 0.0203(7) 0.0045(6) 0.0018(6) -0.0020(6)
C12 0.0179(7) 0.0146(6) 0.0163(6) -0.0010(5) 0.0008(5) 0.0013(5)
C13 0.0200(7) 0.0204(7) 0.0170(7) 0.0017(5) 0.0018(5) -0.0022(6)
C14 0.0197(7) 0.0208(7) 0.0183(7) 0.0005(5) 0.0032(6) -0.0027(6)

loop_
_atom_type_symbol
_atom_type_description
_atom_type_scat_dispersion_real
_atom_type_scat_dispersion_imag
_atom_type_scat_source
C C 0.0033 0.0016 'International Tables Vol C Tables 4.2.6.8 and 6.1.1.4'
H H 0.0000 0.0000 'International Tables Vol C Tables 4.2.6.8 and 6.1.1.4'
Cl Cl 0.1484 0.1585 'International Tables Vol C Tables 4.2.6.8 and 6.1.1.4'
Co Co 0.3494 0.9721 'International Tables Vol C Tables 4.2.6.8 and 6.1.1.4'
N N 0.0061 0.0033 'International Tables Vol C Tables 4.2.6.8 and 6.1.1.4'
O O 0.0106 0.0060 'International Tables Vol C Tables 4.2.6.8 and 6.1.1.4'

loop_
_geom_angle_atom_site_label_1
_geom_angle_atom_site_label_2
_geom_angle_atom_site_label_3
_geom_angle
_geom_angle_site_symmetry_1
_geom_angle_site_symmetry_3
_geom_angle_publ_flag
O1 Co1 O1 180.0 . 5_666 ?
O1 Co1 N1 80.18(5) 5_666 5_666 ?
O1 Co1 N1 99.82(5) . 5_666 ?
O1 Co1 N1 99.82(5) 5_666 . ?
O1 Co1 N1 80.18(5) . . ?
O1 Co1 N2 90.11(5) 5_666 . ?
O1 Co1 N2 89.89(5) . . ?
O1 Co1 N2 89.89(5) 5_666 5_666 ?
O1 Co1 N2 90.11(5) . 5_666 ?
N1 Co1 N1 180.0 . 5_666 ?
N1 Co1 N2 89.82(5) . 5_666 ?
N1 Co1 N2 90.18(5) . . ?
N1 Co1 N2 89.82(5) 5_666 . ?
N1 Co1 N2 90.18(5) 5_666 5_666 ?
N2 Co1 N2 180.0 . 5_666 ?
C1 O1 Co1 112.79(10) . . ?
C2 N1 Co1 111.32(11) . . ?
C9 N1 Co1 129.37(13) . . ?
C9 N1 C2 119.26(15) . . ?
O1 C1 C2 120.42(14) . . ?
O1 C1 C6 124.71(15) . . ?
C6 C1 C2 114.86(14) . . ?
C10 N2 Co1 121.13(11) . . ?
C14 N2 Co1 120.95(11) . . ?
C14 N2 C10 117.90(15) . . ?
N1 C2 C1 115.15(14) . . ?
N1 C2 C3 121.35(15) . . ?
C3 C2 C1 123.50(15) . . ?
C4 C3 C2 117.52(15) . . ?
C7 C3 C2 117.91(16) . . ?
C7 C3 C4 124.57(17) . . ?
C3 C4 Cl2 119.87(14) . . ?
C5 C4 Cl2 119.63(14) . . ?
C5 C4 C3 120.50(16) . . ?
C4 C5 H5 119.6 . . ?
C4 C5 C6 120.88(16) . . ?
C6 C5 H5 119.6 . . ?
C1 C6 Cl1 119.16(13) . . ?
C1 C6 C5 122.74(16) . . ?
C5 C6 Cl1 118.10(13) . . ?
C3 C7 H7 120.3 . . ?
C8 C7 C3 119.41(18) . . ?
C8 C7 H7 120.3 . . ?
C7 C8 H8 120.3 . . ?
C7 C8 C9 119.33(17) . . ?
C9 C8 H8 120.3 . . ?
N1 C9 C8 122.74(17) . . ?
N1 C9 H9 118.6 . . ?
C8 C9 H9 118.6 . . ?
N2 C10 H10 118.6 . . ?
N2 C10 C11 122.79(15) . . ?
C11 C10 H10 118.6 . . ?
C10 C11 H11 120.5 . . ?
C10 C11 C12 119.03(16) . . ?
C12 C11 H11 120.5 . . ?
C11 C12 C12 120.86(17) . 2_756 ?
C13 C12 C11 118.18(15) . . ?
C13 C12 C12 120.96(16) . 2_756 ?
C12 C13 H13 120.5 . . ?
C14 C13 C12 119.07(15) . . ?
C14 C13 H13 120.5 . . ?
N2 C14 C13 123.00(15) . . ?
N2 C14 H14 118.5 . . ?
C13 C14 H14 118.5 . . ?

loop_
_geom_bond_atom_site_label_1
_geom_bond_atom_site_label_2
_geom_bond_distance
_geom_bond_site_symmetry_2
_geom_bond_publ_flag
Co1 O1 2.0548(12) . ?
Co1 O1 2.0548(12) 5_666 ?
Co1 N1 2.1084(15) . ?
Co1 N1 2.1084(15) 5_666 ?
Co1 N2 2.1711(14) . ?
Co1 N2 2.1711(14) 5_666 ?
Cl1 C6 1.7238(18) . ?
O1 C1 1.2991(19) . ?
N1 C2 1.367(2) . ?
N1 C9 1.324(2) . ?
C1 C2 1.440(2) . ?
C1 C6 1.394(2) . ?
Cl2 C4 1.7362(18) . ?
N2 C10 1.343(2) . ?
N2 C14 1.341(2) . ?
C2 C3 1.416(2) . ?
C3 C4 1.411(3) . ?
C3 C7 1.412(2) . ?
C4 C5 1.372(3) . ?
C5 H5 0.9500 . ?
C5 C6 1.405(2) . ?
C7 H7 0.9500 . ?
C7 C8 1.372(3) . ?
C8 H8 0.9500 . ?
C8 C9 1.400(3) . ?
C9 H9 0.9500 . ?
C10 H10 0.9500 . ?
C10 C11 1.388(2) . ?
C11 H11 0.9500 . ?
C11 C12 1.393(2) . ?
C12 C12 1.475(3) 2_756 ?
C12 C13 1.392(2) . ?
C13 H13 0.9500 . ?
C13 C14 1.385(2) . ?
C14 H14 0.9500 . ?

loop_
_geom_torsion_atom_site_label_1
_geom_torsion_atom_site_label_2
_geom_torsion_atom_site_label_3
_geom_torsion_atom_site_label_4
_geom_torsion
_geom_torsion_site_symmetry_1
_geom_torsion_site_symmetry_2
_geom_torsion_site_symmetry_3
_geom_torsion_site_symmetry_4
_geom_torsion_publ_flag
Co1 O1 C1 C2 -2.6(2) . . . . ?
Co1 O1 C1 C6 177.49(14) . . . . ?
Co1 N1 C2 C1 2.74(19) . . . . ?
Co1 N1 C2 C3 -177.46(14) . . . . ?
Co1 N1 C9 C8 176.83(17) . . . . ?
Co1 N2 C10 C11 178.39(13) . . . . ?
Co1 N2 C14 C13 -177.07(13) . . . . ?
O1 C1 C2 N1 -0.2(2) . . . . ?
O1 C1 C2 C3 -179.98(16) . . . . ?
O1 C1 C6 Cl1 -0.5(3) . . . . ?
O1 C1 C6 C5 179.83(19) . . . . ?
N1 C2 C3 C4 -179.85(18) . . . . ?
N1 C2 C3 C7 0.0(3) . . . . ?
C1 C2 C3 C4 -0.1(3) . . . . ?
C1 C2 C3 C7 179.76(18) . . . . ?
Cl2 C4 C5 C6 -179.78(17) . . . . ?
N2 C10 C11 C12 -1.3(3) . . . . ?
C2 N1 C9 C8 -0.3(3) . . . . ?
C2 C1 C6 Cl1 179.54(14) . . . . ?
C2 C1 C6 C5 -0.1(3) . . . . ?
C2 C3 C4 Cl2 179.62(15) . . . . ?
C2 C3 C4 C5 0.3(3) . . . . ?
C2 C3 C7 C8 0.0(3) . . . . ?
C3 C4 C5 C6 -0.5(4) . . . . ?
C3 C7 C8 C9 -0.2(4) . . . . ?
C4 C3 C7 C8 179.9(2) . . . . ?
C4 C5 C6 Cl1 -179.28(18) . . . . ?
C4 C5 C6 C1 0.4(3) . . . . ?
C6 C1 C2 N1 179.75(16) . . . . ?
C6 C1 C2 C3 0.0(3) . . . . ?
C7 C3 C4 Cl2 -0.2(3) . . . . ?
C7 C3 C4 C5 -179.5(2) . . . . ?
C7 C8 C9 N1 0.3(4) . . . . ?
C9 N1 C2 C1 -179.66(17) . . . . ?
C9 N1 C2 C3 0.1(3) . . . . ?
C10 N2 C14 C13 1.4(2) . . . . ?
C10 C11 C12 C12 -179.10(14) . . . 2_756 ?
C10 C11 C12 C13 1.2(2) . . . . ?
C11 C12 C13 C14 0.0(2) . . . . ?
C12 C12 C13 C14 -179.68(13) 2_756 . . . ?
C12 C13 C14 N2 -1.3(3) . . . . ?
C14 N2 C10 C11 0.0(3) . . . . ?
